data_2018792
loop_
_publ_author_name
'Zhang, Ke'
'Liang, Da-Dong'
'Wang, Ming-Hui'
'Liu, Yan'
'Luan, Guo-You'

_publ_section_title
;
 Bis[tris(2,2'-bipyridyl-\k^2^<i>N</i>,<i>N</i>')cobalt(II)]
 <i>cyclo</i>-tetravanadate undecahydrate
;
_journal_coeditor_code SF3188
_journal_issue 2
_journal_name_full 'Acta Crystallographica Section C'
_journal_page_first 138
_journal_page_last 141
_journal_paper_doi 10.1107/S0108270112051244
_journal_volume 69
_journal_year 2013
_chemical_formula_iupac '[Co (C10 H8 N2)3]2 [V4 O12] , 11H2 O'
_chemical_formula_moiety '2(C30 H24 Co N6 2+), O12 V4 4-, 11(H2 O)'
_chemical_formula_sum 'C60 H70 Co2 N12 O23 V4'
_chemical_formula_weight 1648.90
_chemical_name_systematic
;
Bis[tris(2,2'-bipyridyl-\k^2^<i>N</i>,<i>N</i>')cobalt(II)]
<i>cyclo</i>-tetravanadate undecahydrate
;
_space_group_IT_number 15
_symmetry_cell_setting monoclinic
_symmetry_space_group_name_Hall '-C 2yc'
_symmetry_space_group_name_H-M 'C 1 2/c 1'
_atom_sites_solution_hydrogens geom
_atom_sites_solution_primary direct
_atom_sites_solution_secondary difmap
_audit_creation_method SHELXL97
_cell_angle_alpha 90.00
_cell_angle_beta 106.080(3)
_cell_angle_gamma 90.00
_cell_formula_units_Z 4
_cell_length_a 21.965(3)
_cell_length_b 14.003(2)
_cell_length_c 23.836(4)
_cell_measurement_reflns_used 5706
_cell_measurement_temperature 298(2)
_cell_measurement_theta_max 26.0091
_cell_measurement_theta_min 2.2653
_cell_volume 7044.5(18)
_computing_cell_refinement 'SMART (Bruker, 2002)'
_computing_data_collection 'SMART (Bruker, 2002)'
_computing_data_reduction 'SAINT (Bruker, 2002)'
_computing_molecular_graphics 'SHELXTL (Sheldrick, 2008)'
_computing_publication_material 'SHELXTL (Sheldrick, 2008)'
_computing_structure_refinement 'SHELXL97 (Sheldrick, 2008)'
_computing_structure_solution 'SHELXS97 (Sheldrick, 2008)'
_diffrn_ambient_temperature 298(2)
_diffrn_measured_fraction_theta_full 0.993
_diffrn_measured_fraction_theta_max 0.993
_diffrn_measurement_device_type 'Bruker SMART CCD area-detector'
_diffrn_measurement_method '\f and \w scans'
_diffrn_radiation_monochromator graphite
_diffrn_radiation_source 'fine-focus sealed tube'
_diffrn_radiation_type MoK\a
_diffrn_radiation_wavelength 0.71073
_diffrn_reflns_av_R_equivalents 0.0494
_diffrn_reflns_av_sigmaI/netI 0.0657
_diffrn_reflns_limit_h_max 27
_diffrn_reflns_limit_h_min -24
_diffrn_reflns_limit_k_max 17
_diffrn_reflns_limit_k_min -14
_diffrn_reflns_limit_l_max 29
_diffrn_reflns_limit_l_min -29
_diffrn_reflns_number 18756
_diffrn_reflns_theta_full 26.07
_diffrn_reflns_theta_max 26.07
_diffrn_reflns_theta_min 1.75
_diffrn_standards_number 3
_exptl_absorpt_coefficient_mu 1.053
_exptl_absorpt_correction_T_max 0.793
_exptl_absorpt_correction_T_min 0.768
_exptl_absorpt_correction_type multi-scan
_exptl_absorpt_process_details '(SADABS; Sheldrick, 1996)'
_exptl_crystal_colour pink
_exptl_crystal_density_diffrn 1.555
_exptl_crystal_density_method 'not measured'
_exptl_crystal_description block
_exptl_crystal_F_000 3376
_exptl_crystal_size_max 0.26
_exptl_crystal_size_mid 0.24
_exptl_crystal_size_min 0.22
_refine_diff_density_max 0.462
_refine_diff_density_min -0.259
_refine_ls_extinction_method none
_refine_ls_goodness_of_fit_ref 1.002
_refine_ls_hydrogen_treatment constr
_refine_ls_matrix_type full
_refine_ls_number_parameters 456
_refine_ls_number_reflns 6913
_refine_ls_number_restraints 0
_refine_ls_restrained_S_all 1.002
_refine_ls_R_factor_all 0.0871
_refine_ls_R_factor_gt 0.0468
_refine_ls_shift/su_max 0.001
_refine_ls_shift/su_mean 0.000
_refine_ls_structure_factor_coef Fsqd
_refine_ls_weighting_details 'calc w = 1/[\s^2^(Fo^2^)+(0.0450P)^2^+0.3000P] where P=(Fo^2^+2Fc^2^)/3'
_refine_ls_weighting_scheme calc
_refine_ls_wR_factor_gt 0.0901
_refine_ls_wR_factor_ref 0.1041
_reflns_number_gt 4505
_reflns_number_total 6970
_reflns_threshold_expression I>2\s(I)
_cod_data_source_file sf3188.cif
_cod_data_source_block I
_cod_original_cell_volume 7044.5(19)
_cod_original_sg_symbol_H-M 'C 2/c'
_cod_database_code 2018792
_cod_database_fobs_code 2018792

loop_
_symmetry_equiv_pos_as_xyz
'x, y, z'
'-x, y, -z+1/2'
'x+1/2, y+1/2, z'
'-x+1/2, y+1/2, -z+1/2'
'-x, -y, -z'
'x, -y, z-1/2'
'-x+1/2, -y+1/2, -z'
'x+1/2, -y+1/2, z-1/2'

loop_
_atom_site_type_symbol
_atom_site_label
_atom_site_fract_x
_atom_site_fract_y
_atom_site_fract_z
_atom_site_U_iso_or_equiv
_atom_site_adp_type
_atom_site_calc_flag
_atom_site_refinement_flags
_atom_site_occupancy
_atom_site_symmetry_multiplicity
Co Co1 0.16862(2) 0.53585(3) 0.266412(19) 0.03081(13) Uani d . 1 1
N N1 0.22446(13) 0.5894(2) 0.21193(12) 0.0365(7) Uani d . 1 1
N N2 0.26007(13) 0.48287(19) 0.30790(12) 0.0338(7) Uani d . 1 1
N N3 0.14253(13) 0.4068(2) 0.21766(12) 0.0372(7) Uani d . 1 1
N N4 0.12247(12) 0.45585(19) 0.31836(12) 0.0326(7) Uani d . 1 1
N N5 0.17747(13) 0.6650(2) 0.31621(12) 0.0357(7) Uani d . 1 1
N N6 0.08783(12) 0.6151(2) 0.22106(11) 0.0331(7) Uani d . 1 1
C C1 0.2408(2) 0.6591(3) 0.12552(17) 0.0599(12) Uani d . 1 1
H H1A 0.2248 0.6943 0.0915 0.072 Uiso calc R 1 1
C C2 0.20338(19) 0.6386(3) 0.16195(16) 0.0510(10) Uani d . 1 1
H H2A 0.1616 0.6599 0.1514 0.061 Uiso calc R 1 1
C C3 0.3019(2) 0.6264(3) 0.14068(18) 0.0588(12) Uani d . 1 1
H H3A 0.3278 0.6379 0.1164 0.071 Uiso calc R 1 1
C C4 0.32481(18) 0.5768(3) 0.19166(17) 0.0485(10) Uani d . 1 1
H H4A 0.3665 0.5553 0.2026 0.058 Uiso calc R 1 1
C C5 0.28516(16) 0.5588(2) 0.22697(15) 0.0361(8) Uani d . 1 1
C C6 0.30648(16) 0.5060(2) 0.28306(15) 0.0342(8) Uani d . 1 1
C C7 0.36857(17) 0.4822(3) 0.30831(17) 0.0452(10) Uani d . 1 1
H H7A 0.3997 0.4986 0.2903 0.054 Uiso calc R 1 1
C C8 0.38442(17) 0.4336(3) 0.36070(17) 0.0470(10) Uani d . 1 1
H H8A 0.4264 0.4178 0.3786 0.056 Uiso calc R 1 1
C C9 0.33855(18) 0.4090(3) 0.38594(16) 0.0479(10) Uani d . 1 1
H H9A 0.3484 0.3754 0.4209 0.058 Uiso calc R 1 1
C C10 0.27645(18) 0.4351(3) 0.35842(15) 0.0440(9) Uani d . 1 1
H H10A 0.2449 0.4187 0.3759 0.053 Uiso calc R 1 1
C C11 0.15272(19) 0.3862(3) 0.16625(16) 0.0492(10) Uani d . 1 1
H H11A 0.1729 0.4317 0.1493 0.059 Uiso calc R 1 1
C C12 0.13514(19) 0.3019(3) 0.13706(17) 0.0531(11) Uani d . 1 1
H H12A 0.1435 0.2903 0.1015 0.064 Uiso calc R 1 1
C C13 0.10487(19) 0.2349(3) 0.16186(18) 0.0559(11) Uani d . 1 1
H H13A 0.0921 0.1770 0.1432 0.067 Uiso calc R 1 1
C C14 0.09369(18) 0.2546(3) 0.21466(17) 0.0518(10) Uani d . 1 1
H H14A 0.0736 0.2097 0.2321 0.062 Uiso calc R 1 1
C C15 0.11245(15) 0.3412(2) 0.24174(15) 0.0351(8) Uani d . 1 1
C C16 0.10165(15) 0.3685(3) 0.29823(15) 0.0353(8) Uani d . 1 1
C C17 0.07194(19) 0.3086(3) 0.32906(18) 0.0555(11) Uani d . 1 1
H H17A 0.0581 0.2484 0.3146 0.067 Uiso calc R 1 1
C C18 0.0632(2) 0.3390(3) 0.38071(18) 0.0628(12) Uani d . 1 1
H H18A 0.0428 0.3000 0.4014 0.075 Uiso calc R 1 1
C C19 0.0848(2) 0.4276(3) 0.40183(17) 0.0560(11) Uani d . 1 1
H H19A 0.0800 0.4491 0.4373 0.067 Uiso calc R 1 1
C C20 0.11369(17) 0.4836(3) 0.36976(16) 0.0447(10) Uani d . 1 1
H H20A 0.1280 0.5438 0.3841 0.054 Uiso calc R 1 1
C C21 0.22066(17) 0.6825(3) 0.36698(16) 0.0454(10) Uani d . 1 1
H H21A 0.2521 0.6373 0.3815 0.054 Uiso calc R 1 1
C C22 0.22045(19) 0.7648(3) 0.39866(17) 0.0534(11) Uani d . 1 1
H H22A 0.2502 0.7739 0.4345 0.064 Uiso calc R 1 1
C C23 0.1754(2) 0.8334(3) 0.37625(18) 0.0562(11) Uani d . 1 1
H H23A 0.1746 0.8898 0.3966 0.067 Uiso calc R 1 1
C C24 0.13160(18) 0.8173(3) 0.32334(16) 0.0470(10) Uani d . 1 1
H H24A 0.1011 0.8631 0.3072 0.056 Uiso calc R 1 1
C C25 0.13355(15) 0.7320(2) 0.29438(15) 0.0343(8) Uani d . 1 1
C C26 0.08631(15) 0.7075(2) 0.23845(14) 0.0315(8) Uani d . 1 1
C C27 0.04415(16) 0.7720(3) 0.20550(15) 0.0409(9) Uani d . 1 1
H H27A 0.0433 0.8345 0.2185 0.049 Uiso calc R 1 1
C C28 0.00304(17) 0.7439(3) 0.15296(16) 0.0444(10) Uani d . 1 1
H H28A -0.0247 0.7874 0.1296 0.053 Uiso calc R 1 1
C C29 0.00407(16) 0.6506(3) 0.13605(16) 0.0441(10) Uani d . 1 1
H H29A -0.0235 0.6296 0.1012 0.053 Uiso calc R 1 1
C C30 0.04627(16) 0.5883(3) 0.17121(15) 0.0414(9) Uani d . 1 1
H H30A 0.0458 0.5247 0.1598 0.050 Uiso calc R 1 1
V V1 0.42366(3) 0.62888(4) 0.49574(2) 0.03422(16) Uani d . 1 1
V V2 0.53755(3) 0.56779(4) 0.42423(2) 0.03419(16) Uani d . 1 1
O O1 0.44484(12) 0.55579(17) 0.56024(10) 0.0457(6) Uani d . 1 1
O O2 0.34856(11) 0.6210(2) 0.46378(11) 0.0605(8) Uani d . 1 1
O O3 0.43964(13) 0.73971(18) 0.51606(11) 0.0556(7) Uani d . 1 1
O O4 0.46786(11) 0.59514(18) 0.44592(10) 0.0477(7) Uani d . 1 1
O O5 0.59616(12) 0.63575(19) 0.45973(12) 0.0589(8) Uani d . 1 1
O O6 0.52449(12) 0.58691(18) 0.35450(10) 0.0518(7) Uani d . 1 1
O O1W 0.5000 0.4876(3) 0.2500 0.0611(11) Uani d S 1 2
H H1W 0.5056 0.5208 0.2793 0.092 Uiso d R 1 1
O O2W 0.57072(14) 0.7844(2) 0.53342(13) 0.0752(9) Uani d . 1 1
H H2C 0.5330 0.7780 0.5311 0.113 Uiso d R 1 1
H H2D 0.5844 0.7511 0.5113 0.113 Uiso d R 1 1
O O3W 0.27504(14) 0.3360(2) 0.49023(13) 0.0825(10) Uani d . 1 1
H H3C 0.3121 0.3293 0.5093 0.124 Uiso d R 1 1
H H3D 0.2587 0.3872 0.4943 0.124 Uiso d PR 0.50 1
H H3E 0.2496 0.2988 0.4979 0.124 Uiso d PR 0.50 1
O O4W 0.13959(15) 0.6044(2) 0.50320(16) 0.0964(12) Uani d . 1 1
H H4C 0.1244 0.6580 0.4960 0.145 Uiso d R 1 1
H H4D 0.1372 0.5806 0.5340 0.145 Uiso d PR 0.50 1
H H4E 0.1667 0.5897 0.4871 0.145 Uiso d PR 0.50 1
O O5W 0.05950(18) 0.4838(2) 0.54174(15) 0.0946(12) Uani d . 1 1
H H5C 0.0680 0.4281 0.5363 0.142 Uiso d R 1 1
H H5D 0.0335 0.5098 0.5146 0.142 Uiso d PR 0.50 1
H H5E 0.0833 0.5242 0.5345 0.142 Uiso d PR 0.50 1
O O6W 0.24914(16) 0.5289(3) 0.49331(18) 0.1103(13) Uani d . 1 1
H H6C 0.2771 0.5561 0.4826 0.165 Uiso d R 1 1
H H6D 0.2569 0.4718 0.4926 0.165 Uiso d PR 0.50 1
H H6E 0.2129 0.5415 0.4704 0.165 Uiso d PR 0.50 1

loop_
_atom_site_aniso_label
_atom_site_aniso_U_11
_atom_site_aniso_U_22
_atom_site_aniso_U_33
_atom_site_aniso_U_12
_atom_site_aniso_U_13
_atom_site_aniso_U_23
Co1 0.0313(3) 0.0300(3) 0.0309(3) 0.0003(2) 0.0083(2) 0.0010(2)
N1 0.0424(18) 0.0350(18) 0.0343(17) 0.0032(14) 0.0144(14) 0.0061(14)
N2 0.0318(15) 0.0326(18) 0.0354(16) 0.0040(13) 0.0065(13) 0.0034(13)
N3 0.0418(17) 0.0326(18) 0.0364(17) -0.0007(14) 0.0095(14) -0.0047(14)
N4 0.0334(15) 0.0325(17) 0.0327(16) -0.0006(13) 0.0106(13) -0.0014(13)
N5 0.0325(16) 0.0398(19) 0.0326(17) -0.0023(14) 0.0055(13) -0.0007(14)
N6 0.0318(15) 0.0341(18) 0.0310(16) -0.0012(13) 0.0048(13) -0.0003(13)
C1 0.079(3) 0.064(3) 0.043(2) 0.008(3) 0.027(2) 0.019(2)
C2 0.054(2) 0.055(3) 0.046(2) 0.008(2) 0.018(2) 0.014(2)
C3 0.069(3) 0.068(3) 0.051(3) -0.004(3) 0.037(2) 0.010(2)
C4 0.043(2) 0.056(3) 0.054(3) 0.001(2) 0.025(2) 0.002(2)
C5 0.039(2) 0.031(2) 0.040(2) -0.0010(17) 0.0126(17) -0.0034(16)
C6 0.0330(19) 0.032(2) 0.038(2) -0.0006(16) 0.0101(16) -0.0048(16)
C7 0.037(2) 0.047(3) 0.053(2) 0.0008(19) 0.0148(19) -0.001(2)
C8 0.033(2) 0.048(3) 0.054(3) 0.0067(19) 0.0013(19) -0.008(2)
C9 0.050(2) 0.048(3) 0.039(2) 0.011(2) 0.0016(19) 0.0058(19)
C10 0.045(2) 0.049(3) 0.038(2) 0.0058(19) 0.0121(18) 0.0084(19)
C11 0.064(3) 0.049(3) 0.037(2) -0.001(2) 0.016(2) -0.0071(19)
C12 0.065(3) 0.053(3) 0.040(2) 0.002(2) 0.013(2) -0.013(2)
C13 0.064(3) 0.042(3) 0.054(3) -0.002(2) 0.002(2) -0.018(2)
C14 0.060(3) 0.039(2) 0.053(3) -0.007(2) 0.009(2) -0.005(2)
C15 0.0332(19) 0.029(2) 0.039(2) 0.0004(16) 0.0046(16) -0.0011(17)
C16 0.0324(19) 0.034(2) 0.038(2) 0.0000(17) 0.0070(16) 0.0033(17)
C17 0.068(3) 0.040(3) 0.060(3) -0.011(2) 0.021(2) 0.004(2)
C18 0.083(3) 0.059(3) 0.054(3) -0.015(3) 0.032(2) 0.011(2)
C19 0.075(3) 0.061(3) 0.042(2) -0.004(2) 0.032(2) 0.003(2)
C20 0.049(2) 0.042(2) 0.045(2) -0.0042(19) 0.0161(19) -0.0058(19)
C21 0.039(2) 0.044(2) 0.047(2) 0.0011(19) 0.0020(18) -0.0016(19)
C22 0.057(3) 0.054(3) 0.041(2) -0.013(2) 0.001(2) -0.013(2)
C23 0.065(3) 0.046(3) 0.054(3) -0.010(2) 0.011(2) -0.017(2)
C24 0.052(2) 0.035(2) 0.052(2) 0.0034(19) 0.010(2) -0.0039(19)
C25 0.0328(19) 0.035(2) 0.037(2) -0.0042(17) 0.0124(16) -0.0017(17)
C26 0.0325(19) 0.031(2) 0.0322(19) -0.0002(16) 0.0110(15) 0.0031(16)
C27 0.048(2) 0.033(2) 0.043(2) 0.0065(18) 0.0153(18) 0.0046(18)
C28 0.041(2) 0.054(3) 0.038(2) 0.012(2) 0.0101(18) 0.010(2)
C29 0.036(2) 0.058(3) 0.035(2) 0.002(2) 0.0045(17) 0.003(2)
C30 0.039(2) 0.043(2) 0.038(2) -0.0047(18) 0.0038(17) -0.0045(18)
V1 0.0341(3) 0.0337(4) 0.0324(3) 0.0060(3) 0.0050(3) 0.0019(3)
V2 0.0385(3) 0.0331(4) 0.0306(3) 0.0010(3) 0.0092(3) 0.0023(3)
O1 0.0546(16) 0.0407(16) 0.0426(15) 0.0102(13) 0.0150(12) 0.0073(12)
O2 0.0404(15) 0.083(2) 0.0527(17) 0.0051(15) 0.0042(13) 0.0029(16)
O3 0.0788(19) 0.0309(15) 0.0533(17) 0.0035(14) 0.0118(14) -0.0043(13)
O4 0.0497(16) 0.0537(17) 0.0423(15) 0.0108(14) 0.0170(12) 0.0050(13)
O5 0.0532(17) 0.0527(18) 0.0661(19) -0.0099(14) 0.0089(14) -0.0104(15)
O6 0.0714(19) 0.0493(17) 0.0365(15) 0.0032(15) 0.0178(13) 0.0072(13)
O1W 0.091(3) 0.047(3) 0.053(2) 0.000 0.032(2) 0.000
O2W 0.079(2) 0.063(2) 0.091(2) -0.0037(17) 0.0357(18) -0.0173(18)
O3W 0.063(2) 0.107(3) 0.082(2) -0.0272(19) 0.0261(17) -0.020(2)
O4W 0.092(3) 0.056(2) 0.150(3) 0.0163(19) 0.048(2) -0.005(2)
O5W 0.145(3) 0.062(2) 0.091(3) -0.007(2) 0.057(2) -0.0002(19)
O6W 0.070(2) 0.119(3) 0.154(4) -0.002(2) 0.052(2) 0.014(3)

loop_
_atom_type_symbol
_atom_type_description
_atom_type_scat_dispersion_real
_atom_type_scat_dispersion_imag
_atom_type_scat_source
C C 0.0033 0.0016 'International Tables Vol C Tables 4.2.6.8 and 6.1.1.4'
H H 0.0000 0.0000 'International Tables Vol C Tables 4.2.6.8 and 6.1.1.4'
N N 0.0061 0.0033 'International Tables Vol C Tables 4.2.6.8 and 6.1.1.4'
O O 0.0106 0.0060 'International Tables Vol C Tables 4.2.6.8 and 6.1.1.4'
V V 0.3005 0.5294 'International Tables Vol C Tables 4.2.6.8 and 6.1.1.4'
Co Co 0.3494 0.9721 'International Tables Vol C Tables 4.2.6.8 and 6.1.1.4'

loop_
_geom_angle_atom_site_label_1
_geom_angle_atom_site_label_2
_geom_angle_atom_site_label_3
_geom_angle_site_symmetry_1
_geom_angle_site_symmetry_3
_geom_angle
N2 Co1 N6 . . 167.54(11)
N2 Co1 N4 . . 95.01(11)
N6 Co1 N4 . . 96.10(10)
N2 Co1 N3 . . 91.99(11)
N6 Co1 N3 . . 96.02(11)
N4 Co1 N3 . . 76.81(11)
N2 Co1 N5 . . 96.23(10)
N6 Co1 N5 . . 77.00(11)
N4 Co1 N5 . . 96.15(10)
N3 Co1 N5 . . 169.65(11)
N2 Co1 N1 . . 77.17(11)
N6 Co1 N1 . . 92.66(11)
N4 Co1 N1 . . 168.22(11)
N3 Co1 N1 . . 94.47(11)
N5 Co1 N1 . . 93.48(11)
C2 N1 C5 . . 118.1(3)
C2 N1 Co1 . . 126.9(2)
C5 N1 Co1 . . 114.5(2)
C10 N2 C6 . . 117.8(3)
C10 N2 Co1 . . 125.5(2)
C6 N2 Co1 . . 116.5(2)
C11 N3 C15 . . 118.0(3)
C11 N3 Co1 . . 126.4(3)
C15 N3 Co1 . . 115.7(2)
C16 N4 C20 . . 117.7(3)
C16 N4 Co1 . . 116.2(2)
C20 N4 Co1 . . 126.1(2)
C21 N5 C25 . . 118.5(3)
C21 N5 Co1 . . 126.1(3)
C25 N5 Co1 . . 115.4(2)
C30 N6 C26 . . 118.0(3)
C30 N6 Co1 . . 125.2(2)
C26 N6 Co1 . . 115.5(2)
C3 C1 C2 . . 118.4(4)
C3 C1 H1A . . 120.8
C2 C1 H1A . . 120.8
N1 C2 C1 . . 123.1(4)
N1 C2 H2A . . 118.5
C1 C2 H2A . . 118.5
C4 C3 C1 . . 119.7(4)
C4 C3 H3A . . 120.1
C1 C3 H3A . . 120.1
C3 C4 C5 . . 119.4(4)
C3 C4 H4A . . 120.3
C5 C4 H4A . . 120.3
N1 C5 C4 . . 121.3(3)
N1 C5 C6 . . 116.0(3)
C4 C5 C6 . . 122.7(3)
N2 C6 C7 . . 121.9(3)
N2 C6 C5 . . 115.2(3)
C7 C6 C5 . . 122.9(3)
C6 C7 C8 . . 119.2(4)
C6 C7 H7A . . 120.4
C8 C7 H7A . . 120.4
C9 C8 C7 . . 119.7(3)
C9 C8 H8A . . 120.1
C7 C8 H8A . . 120.1
C8 C9 C10 . . 118.5(4)
C8 C9 H9A . . 120.7
C10 C9 H9A . . 120.7
N2 C10 C9 . . 122.8(3)
N2 C10 H10A . . 118.6
C9 C10 H10A . . 118.6
N3 C11 C12 . . 123.8(4)
N3 C11 H11A . . 118.1
C12 C11 H11A . . 118.1
C11 C12 C13 . . 118.1(4)
C11 C12 H12A . . 120.9
C13 C12 H12A . . 120.9
C12 C13 C14 . . 119.2(4)
C12 C13 H13A . . 120.4
C14 C13 H13A . . 120.4
C13 C14 C15 . . 119.8(4)
C13 C14 H14A . . 120.1
C15 C14 H14A . . 120.1
N3 C15 C14 . . 121.1(3)
N3 C15 C16 . . 115.6(3)
C14 C15 C16 . . 123.3(3)
N4 C16 C17 . . 121.5(3)
N4 C16 C15 . . 115.8(3)
C17 C16 C15 . . 122.8(3)
C18 C17 C16 . . 119.5(4)
C18 C17 H17A . . 120.3
C16 C17 H17A . . 120.3
C17 C18 C19 . . 119.4(4)
C17 C18 H18A . . 120.3
C19 C18 H18A . . 120.3
C20 C19 C18 . . 118.7(4)
C20 C19 H19A . . 120.7
C18 C19 H19A . . 120.7
N4 C20 C19 . . 123.2(4)
N4 C20 H20A . . 118.4
C19 C20 H20A . . 118.4
N5 C21 C22 . . 122.7(4)
N5 C21 H21A . . 118.7
C22 C21 H21A . . 118.7
C23 C22 C21 . . 118.8(4)
C23 C22 H22A . . 120.6
C21 C22 H22A . . 120.6
C22 C23 C24 . . 119.1(4)
C22 C23 H23A . . 120.4
C24 C23 H23A . . 120.4
C23 C24 C25 . . 119.1(4)
C23 C24 H24A . . 120.4
C25 C24 H24A . . 120.4
N5 C25 C24 . . 121.8(3)
N5 C25 C26 . . 115.8(3)
C24 C25 C26 . . 122.4(3)
N6 C26 C27 . . 121.3(3)
N6 C26 C25 . . 115.0(3)
C27 C26 C25 . . 123.7(3)
C26 C27 C28 . . 119.9(3)
C26 C27 H27A . . 120.1
C28 C27 H27A . . 120.1
C29 C28 C27 . . 118.6(4)
C29 C28 H28A . . 120.7
C27 C28 H28A . . 120.7
C28 C29 C30 . . 119.3(3)
C28 C29 H29A . . 120.4
C30 C29 H29A . . 120.4
N6 C30 C29 . . 122.9(3)
N6 C30 H30A . . 118.6
C29 C30 H30A . . 118.6
O2 V1 O3 . . 108.13(15)
O2 V1 O4 . . 109.81(12)
O3 V1 O4 . . 109.59(13)
O2 V1 O1 . . 110.64(13)
O3 V1 O1 . . 107.68(12)
O4 V1 O1 . . 110.92(11)
O6 V2 O5 . . 108.86(14)
O6 V2 O4 . . 109.69(12)
O5 V2 O4 . . 109.89(13)
O6 V2 O1 . 5_666 109.69(12)
O5 V2 O1 . 5_666 111.20(13)
O4 V2 O1 . 5_666 107.50(11)
V2 O1 V1 5_666 . 135.84(14)
V2 O4 V1 . . 155.81(15)
H2C O2W H2D . . 115.9
H3C O3W H3D . . 115.8
H3C O3W H3E . . 115.9
H3D O3W H3E . . 100.4
H4C O4W H4D . . 115.9
H4C O4W H4E . . 115.9
H4D O4W H4E . . 123.5
H5C O5W H5D . . 115.9
H5C O5W H5E . . 115.9
H5D O5W H5E . . 82.7
H6C O6W H6D . . 105.6
H6C O6W H6E . . 110.6
H6D O6W H6E . . 110.6

loop_
_geom_bond_atom_site_label_1
_geom_bond_atom_site_label_2
_geom_bond_site_symmetry_2
_geom_bond_distance
Co1 N2 . 2.113(3)
Co1 N6 . 2.118(3)
Co1 N4 . 2.124(3)
Co1 N3 . 2.139(3)
Co1 N5 . 2.143(3)
Co1 N1 . 2.153(3)
N1 C2 . 1.343(4)
N1 C5 . 1.351(4)
N2 C10 . 1.337(4)
N2 C6 . 1.352(4)
N3 C11 . 1.337(4)
N3 C15 . 1.349(4)
N4 C16 . 1.346(4)
N4 C20 . 1.349(4)
N5 C21 . 1.337(4)
N5 C25 . 1.342(4)
N6 C30 . 1.336(4)
N6 C26 . 1.361(4)
C1 C3 . 1.370(6)
C1 C2 . 1.381(5)
C1 H1A . 0.9300
C2 H2A . 0.9300
C3 C4 . 1.369(5)
C3 H3A . 0.9300
C4 C5 . 1.392(5)
C4 H4A . 0.9300
C5 C6 . 1.486(5)
C6 C7 . 1.370(5)
C7 C8 . 1.380(5)
C7 H7A . 0.9300
C8 C9 . 1.353(5)
C8 H8A . 0.9300
C9 C10 . 1.389(5)
C9 H9A . 0.9300
C10 H10A . 0.9300
C11 C12 . 1.370(5)
C11 H11A . 0.9300
C12 C13 . 1.374(5)
C12 H12A . 0.9300
C13 C14 . 1.375(5)
C13 H13A . 0.9300
C14 C15 . 1.382(5)
C14 H14A . 0.9300
C15 C16 . 1.481(5)
C16 C17 . 1.391(5)
C17 C18 . 1.365(5)
C17 H17A . 0.9300
C18 C19 . 1.373(5)
C18 H18A . 0.9300
C19 C20 . 1.367(5)
C19 H19A . 0.9300
C20 H20A . 0.9300
C21 C22 . 1.379(5)
C21 H21A . 0.9300
C22 C23 . 1.376(5)
C22 H22A . 0.9300
C23 C24 . 1.377(5)
C23 H23A . 0.9300
C24 C25 . 1.387(5)
C24 H24A . 0.9300
C25 C26 . 1.485(5)
C26 C27 . 1.374(4)
C27 C28 . 1.383(5)
C27 H27A . 0.9300
C28 C29 . 1.368(5)
C28 H28A . 0.9300
C29 C30 . 1.376(5)
C29 H29A . 0.9300
C30 H30A . 0.9300
V1 O2 . 1.618(2)
V1 O3 . 1.635(3)
V1 O4 . 1.793(2)
V1 O1 . 1.798(2)
V2 O6 . 1.629(2)
V2 O5 . 1.636(3)
V2 O4 . 1.788(2)
V2 O1 5_666 1.789(2)
O1 V2 5_666 1.789(2)
O1W H1W . 0.8200
O2W H2C . 0.8201
O2W H2D . 0.8200
O3W H3C . 0.8199
O3W H3D . 0.8199
O3W H3E . 0.8202
O4W H4C . 0.8198
O4W H4D . 0.8202
O4W H4E . 0.8200
O5W H5C . 0.8199
O5W H5D . 0.8201
O5W H5E . 0.8201
O6W H6C . 0.8200
O6W H6D . 0.8199
O6W H6E . 0.8500

loop_
_geom_hbond_atom_site_label_D
_geom_hbond_atom_site_label_H
_geom_hbond_atom_site_label_A
_geom_hbond_site_symmetry_A
_geom_hbond_distance_DH
_geom_hbond_distance_HA
_geom_hbond_distance_DA
_geom_hbond_angle_DHA
O1W H1W O6 . 0.82 1.96 2.773(3) 173.1
O2W H2C O3 . 0.82 2.05 2.862(4) 169.2
O2W H2D O5 . 0.82 2.09 2.877(4) 161.0
O3W H3C O5 5_666 0.82 2.01 2.777(4) 156.7
O3W H3D O6W . 0.82 2.00 2.767(5) 156.4
O3W H3E O3W 7_556 0.82 2.01 2.740(6) 148.9
O4W H4C O3 7_566 0.82 1.97 2.750(4) 158.0
O4W H4D O5W . 0.82 2.23 2.773(5) 124.1
O4W H4E O6W . 0.82 1.97 2.698(5) 147.8
O5W H5C O2W 3_445 0.82 2.01 2.814(4) 164.7
O5W H5D O5W 5_566 0.82 2.11 2.849(8) 149.2
O5W H5E O4W . 0.82 1.96 2.773(5) 168.2
O6W H6C O2 . 0.82 1.97 2.789(4) 175.2
O6W H6D O3W . 0.82 1.95 2.767(5) 179.5
O6W H6E O4W . 0.85 2.16 2.698(5) 120.7

loop_
_geom_torsion_atom_site_label_1
_geom_torsion_atom_site_label_2
_geom_torsion_atom_site_label_3
_geom_torsion_atom_site_label_4
_geom_torsion_site_symmetry_1
_geom_torsion_site_symmetry_4
_geom_torsion
N2 Co1 N1 C2 . . 176.0(3)
N6 Co1 N1 C2 . . -11.3(3)
N4 Co1 N1 C2 . . 126.8(5)
N3 Co1 N1 C2 . . 85.0(3)
N5 Co1 N1 C2 . . -88.4(3)
N2 Co1 N1 C5 . . 4.8(2)
N6 Co1 N1 C5 . . 177.5(2)
N4 Co1 N1 C5 . . -44.4(6)
N3 Co1 N1 C5 . . -86.2(2)
N5 Co1 N1 C5 . . 100.4(2)
N6 Co1 N2 C10 . . 139.1(5)
N4 Co1 N2 C10 . . -13.9(3)
N3 Co1 N2 C10 . . -90.8(3)
N5 Co1 N2 C10 . . 82.9(3)
N1 Co1 N2 C10 . . 175.0(3)
N6 Co1 N2 C6 . . -35.6(6)
N4 Co1 N2 C6 . . 171.4(2)
N3 Co1 N2 C6 . . 94.5(2)
N5 Co1 N2 C6 . . -91.9(2)
N1 Co1 N2 C6 . . 0.3(2)
N2 Co1 N3 C11 . . -86.7(3)
N6 Co1 N3 C11 . . 83.7(3)
N4 Co1 N3 C11 . . 178.6(3)
N5 Co1 N3 C11 . . 130.7(6)
N1 Co1 N3 C11 . . -9.4(3)
N2 Co1 N3 C15 . . 93.9(2)
N6 Co1 N3 C15 . . -95.7(2)
N4 Co1 N3 C15 . . -0.8(2)
N5 Co1 N3 C15 . . -48.7(7)
N1 Co1 N3 C15 . . 171.2(2)
N2 Co1 N4 C16 . . -89.7(2)
N6 Co1 N4 C16 . . 96.0(2)
N3 Co1 N4 C16 . . 1.2(2)
N5 Co1 N4 C16 . . 173.5(2)
N1 Co1 N4 C16 . . -41.8(6)
N2 Co1 N4 C20 . . 88.7(3)
N6 Co1 N4 C20 . . -85.7(3)
N3 Co1 N4 C20 . . 179.5(3)
N5 Co1 N4 C20 . . -8.2(3)
N1 Co1 N4 C20 . . 136.5(5)
N2 Co1 N5 C21 . . -17.3(3)
N6 Co1 N5 C21 . . 173.4(3)
N4 Co1 N5 C21 . . 78.5(3)
N3 Co1 N5 C21 . . 125.1(6)
N1 Co1 N5 C21 . . -94.7(3)
N2 Co1 N5 C25 . . 165.3(2)
N6 Co1 N5 C25 . . -4.1(2)
N4 Co1 N5 C25 . . -99.0(2)
N3 Co1 N5 C25 . . -52.4(7)
N1 Co1 N5 C25 . . 87.8(2)
N2 Co1 N6 C30 . . 117.7(5)
N4 Co1 N6 C30 . . -89.3(3)
N3 Co1 N6 C30 . . -12.0(3)
N5 Co1 N6 C30 . . 175.8(3)
N1 Co1 N6 C30 . . 82.8(3)
N2 Co1 N6 C26 . . -48.6(6)
N4 Co1 N6 C26 . . 104.3(2)
N3 Co1 N6 C26 . . -178.4(2)
N5 Co1 N6 C26 . . 9.4(2)
N1 Co1 N6 C26 . . -83.6(2)
C5 N1 C2 C1 . . 0.1(6)
Co1 N1 C2 C1 . . -170.9(3)
C3 C1 C2 N1 . . 1.0(6)
C2 C1 C3 C4 . . -1.6(6)
C1 C3 C4 C5 . . 1.1(6)
C2 N1 C5 C4 . . -0.6(5)
Co1 N1 C5 C4 . . 171.5(3)
C2 N1 C5 C6 . . 179.1(3)
Co1 N1 C5 C6 . . -8.8(4)
C3 C4 C5 N1 . . 0.0(6)
C3 C4 C5 C6 . . -179.7(4)
C10 N2 C6 C7 . . -0.3(5)
Co1 N2 C6 C7 . . 174.8(3)
C10 N2 C6 C5 . . 179.9(3)
Co1 N2 C6 C5 . . -4.9(4)
N1 C5 C6 N2 . . 9.2(4)
C4 C5 C6 N2 . . -171.1(3)
N1 C5 C6 C7 . . -170.6(3)
C4 C5 C6 C7 . . 9.2(5)
N2 C6 C7 C8 . . -0.2(5)
C5 C6 C7 C8 . . 179.5(3)
C6 C7 C8 C9 . . 0.9(6)
C7 C8 C9 C10 . . -1.0(6)
C6 N2 C10 C9 . . 0.2(5)
Co1 N2 C10 C9 . . -174.5(3)
C8 C9 C10 N2 . . 0.5(6)
C15 N3 C11 C12 . . -0.9(5)
Co1 N3 C11 C12 . . 179.7(3)
N3 C11 C12 C13 . . 0.5(6)
C11 C12 C13 C14 . . -0.3(6)
C12 C13 C14 C15 . . 0.5(6)
C11 N3 C15 C14 . . 1.1(5)
Co1 N3 C15 C14 . . -179.4(3)
C11 N3 C15 C16 . . -179.1(3)
Co1 N3 C15 C16 . . 0.3(4)
C13 C14 C15 N3 . . -0.9(5)
C13 C14 C15 C16 . . 179.3(3)
C20 N4 C16 C17 . . 0.1(5)
Co1 N4 C16 C17 . . 178.6(3)
C20 N4 C16 C15 . . -179.9(3)
Co1 N4 C16 C15 . . -1.4(4)
N3 C15 C16 N4 . . 0.7(4)
C14 C15 C16 N4 . . -179.5(3)
N3 C15 C16 C17 . . -179.3(3)
C14 C15 C16 C17 . . 0.5(5)
N4 C16 C17 C18 . . 0.4(6)
C15 C16 C17 C18 . . -179.5(4)
C16 C17 C18 C19 . . -1.0(6)
C17 C18 C19 C20 . . 1.1(7)
C16 N4 C20 C19 . . -0.1(5)
Co1 N4 C20 C19 . . -178.4(3)
C18 C19 C20 N4 . . -0.5(6)
C25 N5 C21 C22 . . 2.4(5)
Co1 N5 C21 C22 . . -175.0(3)
N5 C21 C22 C23 . . -2.4(6)
C21 C22 C23 C24 . . 0.7(6)
C22 C23 C24 C25 . . 0.8(6)
C21 N5 C25 C24 . . -0.8(5)
Co1 N5 C25 C24 . . 176.9(3)
C21 N5 C25 C26 . . -179.0(3)
Co1 N5 C25 C26 . . -1.3(4)
C23 C24 C25 N5 . . -0.8(6)
C23 C24 C25 C26 . . 177.3(3)
C30 N6 C26 C27 . . -1.0(5)
Co1 N6 C26 C27 . . 166.4(2)
C30 N6 C26 C25 . . 179.6(3)
Co1 N6 C26 C25 . . -13.0(3)
N5 C25 C26 N6 . . 9.4(4)
C24 C25 C26 N6 . . -168.8(3)
N5 C25 C26 C27 . . -169.9(3)
C24 C25 C26 C27 . . 11.9(5)
N6 C26 C27 C28 . . -1.3(5)
C25 C26 C27 C28 . . 178.0(3)
C26 C27 C28 C29 . . 2.2(5)
C27 C28 C29 C30 . . -0.8(5)
C26 N6 C30 C29 . . 2.5(5)
Co1 N6 C30 C29 . . -163.6(3)
C28 C29 C30 N6 . . -1.6(5)
O2 V1 O1 V2 . 5_666 82.3(2)
O3 V1 O1 V2 . 5_666 -159.7(2)
O4 V1 O1 V2 . 5_666 -39.8(2)
O6 V2 O4 V1 . . -155.3(4)
O5 V2 O4 V1 . . -35.6(4)
O1 V2 O4 V1 5_666 . 85.5(4)
O2 V1 O4 V2 . . -173.8(4)
O3 V1 O4 V2 . . 67.5(4)
O1 V1 O4 V2 . . -51.2(4)
